data_1552356
loop_
_publ_author_name
'Sung, Jiha'

_publ_section_title
;
 (<i>E</i>)-1-(2-Hydroxy-6-methoxyphenyl)-3-(2-methoxynaphthalen-1-yl)prop-2-en-1-one
;
_journal_coeditor_code HB4318
_journal_issue 9
_journal_name_full IUCrData
_journal_page_first x191281
_journal_paper_doi 10.1107/S2414314619012811
_journal_volume 4
_journal_year 2019
_chemical_formula_iupac 'C21 H18 O4'
_chemical_formula_moiety 'C21 H18 O4'
_chemical_formula_sum 'C21 H18 O4'
_chemical_formula_weight 334.35
_chemical_name_systematic (<i>E</i>)-1-(2-Hydroxy-6-methoxyphenyl)-3-(2-methoxynaphthalen-1-yl)prop-2-en-1-one
_space_group_IT_number 33
_space_group_name_Hall 'P 2c -2n'
_space_group_name_H-M_alt 'P n a 21'
_symmetry_cell_setting orthorhombic
_symmetry_space_group_name_Hall 'P 2c -2n'
_symmetry_space_group_name_H-M 'P n a 21'
_atom_sites_solution_hydrogens geom
_atom_sites_solution_primary direct
_atom_sites_solution_secondary difmap
_audit_creation_method SHELXTL
_cell_angle_alpha 90.00
_cell_angle_beta 90.00
_cell_angle_gamma 90.00
_cell_formula_units_Z 4
_cell_length_a 14.8220(9)
_cell_length_b 5.2416(3)
_cell_length_c 20.8364(13)
_cell_measurement_reflns_used 4201
_cell_measurement_temperature 200(2)
_cell_measurement_theta_max 27.42
_cell_measurement_theta_min 2.75
_cell_volume 1618.80(17)
_computing_cell_refinement
;
SAINT (Bruker, 2012)
;
_computing_data_collection
;
APEX2 (Bruker, 2012)
;
_computing_data_reduction
;
SAINT (Bruker, 2012)
;
_computing_molecular_graphics
;
SHELXTL (Sheldrick, 2008)
;
_computing_publication_material
;
publCIF (Westrip, 2010)
;
_computing_structure_refinement
;
SHELXL2014 (Sheldrick, 2015)
;
_computing_structure_solution
;
SHELXS (Sheldrick, 2008)
;
_diffrn_ambient_temperature 200(2)
_diffrn_measured_fraction_theta_full 1.000
_diffrn_measured_fraction_theta_max 1.000
_diffrn_measurement_device_type 'Bruker CCD area detector'
_diffrn_measurement_method 'phi and omega scans'
_diffrn_radiation_monochromator graphite
_diffrn_radiation_source 'fine-focus sealed tube'
_diffrn_radiation_type MoK\a
_diffrn_radiation_wavelength 0.71073
_diffrn_reflns_av_R_equivalents 0.0500
_diffrn_reflns_av_sigmaI/netI 0.0473
_diffrn_reflns_limit_h_max 19
_diffrn_reflns_limit_h_min -19
_diffrn_reflns_limit_k_max 6
_diffrn_reflns_limit_k_min -6
_diffrn_reflns_limit_l_max 11
_diffrn_reflns_limit_l_min -27
_diffrn_reflns_number 11076
_diffrn_reflns_theta_full 28.30
_diffrn_reflns_theta_max 28.30
_diffrn_reflns_theta_min 1.95
_exptl_absorpt_coefficient_mu 0.095
_exptl_absorpt_correction_type none
_exptl_crystal_colour Orange
_exptl_crystal_density_diffrn 1.372
_exptl_crystal_density_method 'not measured'
_exptl_crystal_description Block
_exptl_crystal_F_000 704
_exptl_crystal_size_max 0.25
_exptl_crystal_size_mid 0.15
_exptl_crystal_size_min 0.07
_refine_diff_density_max 0.206
_refine_diff_density_min -0.199
_refine_ls_extinction_method none
_refine_ls_goodness_of_fit_ref 1.035
_refine_ls_hydrogen_treatment constr
_refine_ls_matrix_type full
_refine_ls_number_parameters 229
_refine_ls_number_reflns 2853
_refine_ls_number_restraints 1
_refine_ls_restrained_S_all 1.035
_refine_ls_R_factor_all 0.0634
_refine_ls_R_factor_gt 0.0366
_refine_ls_shift/su_max 0.000
_refine_ls_shift/su_mean 0.000
_refine_ls_structure_factor_coef Fsqd
_refine_ls_weighting_details 'calc w=1/[\s^2^(Fo^2^)+(0.0346P)^2^] where P=(Fo^2^+2Fc^2^)/3'
_refine_ls_weighting_scheme calc
_refine_ls_wR_factor_gt 0.0696
_refine_ls_wR_factor_ref 0.0883
_reflns_number_gt 2041
_reflns_number_total 2853
_reflns_threshold_expression I>2\s(I)
_cod_data_source_file hb4318sup1.cif
_cod_data_source_block I
_cod_database_code 1552356

loop_
_symmetry_equiv_pos_as_xyz
'x, y, z'
'-x, -y, z+1/2'
'x+1/2, -y+1/2, z'
'-x+1/2, y+1/2, z+1/2'

loop_
_atom_site_type_symbol
_atom_site_label
_atom_site_fract_x
_atom_site_fract_y
_atom_site_fract_z
_atom_site_U_iso_or_equiv
_atom_site_adp_type
_atom_site_calc_flag
_atom_site_refinement_flags
_atom_site_occupancy
_atom_site_symmetry_multiplicity
C C1 0.60597(14) 0.4619(4) 0.12953(12) 0.0341(5) Uani d . 1 1
O O1 0.67919(11) 0.3449(3) 0.13586(9) 0.0469(5) Uani d . 1 1
C C2 0.59032(15) 0.6894(4) 0.16954(12) 0.0336(5) Uani d . 1 1
H H2 0.5448 0.8089 0.1583 0.040 Uiso calc R 1 1
C C3 0.64120(15) 0.7258(4) 0.22208(12) 0.0330(5) Uani d . 1 1
H H3 0.6855 0.5981 0.2293 0.040 Uiso calc R 1 1
C C4 0.63973(15) 0.9290(4) 0.27004(12) 0.0328(5) Uani d . 1 1
C C5 0.56895(16) 1.1025(4) 0.27589(12) 0.0350(5) Uani d . 1 1
C C6 0.56880(17) 1.2901(5) 0.32383(13) 0.0407(6) Uani d . 1 1
H H6 0.5193 1.4046 0.3270 0.049 Uiso calc R 1 1
C C7 0.63881(17) 1.3101(5) 0.36588(12) 0.0405(6) Uani d . 1 1
H H7 0.6379 1.4399 0.3977 0.049 Uiso calc R 1 1
C C8 0.71243(16) 1.1411(4) 0.36284(11) 0.0360(6) Uani d . 1 1
C C9 0.78445(17) 1.1583(5) 0.40781(13) 0.0421(6) Uani d . 1 1
H H9 0.7836 1.2895 0.4393 0.051 Uiso calc R 1 1
C C10 0.85437(17) 0.9906(5) 0.40658(14) 0.0463(7) Uani d . 1 1
H H10 0.9016 1.0026 0.4372 0.056 Uiso calc R 1 1
C C11 0.85583(18) 0.7997(5) 0.35945(13) 0.0451(7) Uani d . 1 1
H H11 0.9045 0.6817 0.3586 0.054 Uiso calc R 1 1
C C12 0.78887(16) 0.7799(5) 0.31489(13) 0.0386(6) Uani d . 1 1
H H12 0.7927 0.6515 0.2828 0.046 Uiso calc R 1 1
C C13 0.71324(16) 0.9479(4) 0.31534(12) 0.0325(5) Uani d . 1 1
O O2 0.49958(11) 1.0813(3) 0.23328(9) 0.0441(4) Uani d . 1 1
C C14 0.42411(16) 1.2514(4) 0.23981(15) 0.0441(6) Uani d . 1 1
H H14A 0.3956 1.2251 0.2817 0.066 Uiso calc R 1 1
H H14B 0.3802 1.2168 0.2057 0.066 Uiso calc R 1 1
H H14C 0.4451 1.4282 0.2364 0.066 Uiso calc R 1 1
C C15 0.53979(15) 0.3670(4) 0.08228(11) 0.0313(5) Uani d . 1 1
C C16 0.56510(15) 0.1617(4) 0.04161(12) 0.0345(5) Uani d . 1 1
O O3 0.64746(11) 0.0559(3) 0.04480(9) 0.0463(5) Uani d . 1 1
H H3A 0.6755 0.1164 0.0763 0.069 Uiso calc R 1 1
C C17 0.50611(17) 0.0633(5) -0.00367(13) 0.0418(6) Uani d . 1 1
H H17 0.5247 -0.0727 -0.0308 0.050 Uiso calc R 1 1
C C18 0.42135(19) 0.1621(5) -0.00917(13) 0.0470(7) Uani d . 1 1
H H18 0.3815 0.0945 -0.0406 0.056 Uiso calc R 1 1
C C19 0.39205(16) 0.3592(5) 0.03002(13) 0.0406(6) Uani d . 1 1
H H19 0.3325 0.4243 0.0257 0.049 Uiso calc R 1 1
C C20 0.44987(16) 0.4601(4) 0.07524(12) 0.0344(5) Uani d . 1 1
O O4 0.42414(10) 0.6504(3) 0.11552(9) 0.0424(4) Uani d . 1 1
C C21 0.33232(16) 0.7297(5) 0.11503(16) 0.0550(8) Uani d . 1 1
H H21A 0.3165 0.7922 0.0722 0.082 Uiso calc R 1 1
H H21B 0.3237 0.8666 0.1465 0.082 Uiso calc R 1 1
H H21C 0.2935 0.5849 0.1261 0.082 Uiso calc R 1 1

loop_
_atom_site_aniso_label
_atom_site_aniso_U_11
_atom_site_aniso_U_22
_atom_site_aniso_U_33
_atom_site_aniso_U_12
_atom_site_aniso_U_13
_atom_site_aniso_U_23
C1 0.0301(12) 0.0399(13) 0.0324(14) -0.0034(10) 0.0024(10) -0.0007(11)
O1 0.0320(9) 0.0572(11) 0.0516(12) 0.0068(8) -0.0050(8) -0.0143(10)
C2 0.0308(12) 0.0363(13) 0.0337(14) -0.0020(9) 0.0016(11) -0.0022(11)
C3 0.0292(12) 0.0351(12) 0.0348(14) -0.0029(9) 0.0012(11) 0.0003(11)
C4 0.0342(13) 0.0333(12) 0.0310(13) -0.0041(10) 0.0030(11) -0.0003(11)
C5 0.0348(13) 0.0386(13) 0.0316(13) -0.0040(10) 0.0030(11) -0.0002(11)
C6 0.0437(15) 0.0380(14) 0.0404(15) 0.0017(11) 0.0066(13) -0.0008(12)
C7 0.0515(16) 0.0378(14) 0.0323(15) -0.0056(12) 0.0058(13) -0.0052(11)
C8 0.0434(14) 0.0366(13) 0.0280(14) -0.0101(10) 0.0040(11) 0.0025(11)
C9 0.0530(16) 0.0431(14) 0.0302(13) -0.0134(12) -0.0019(13) 0.0012(12)
C10 0.0502(17) 0.0494(16) 0.0392(16) -0.0134(12) -0.0126(14) 0.0093(14)
C11 0.0451(16) 0.0381(14) 0.0521(19) -0.0074(11) -0.0118(13) 0.0055(13)
C12 0.0405(14) 0.0335(12) 0.0416(15) -0.0054(11) -0.0066(12) 0.0001(12)
C13 0.0361(13) 0.0321(11) 0.0292(12) -0.0065(10) 0.0012(10) 0.0023(11)
O2 0.0382(9) 0.0487(10) 0.0454(11) 0.0100(8) -0.0047(8) -0.0078(9)
C14 0.0355(15) 0.0458(14) 0.0511(17) 0.0066(11) 0.0009(12) 0.0012(14)
C15 0.0310(12) 0.0362(12) 0.0268(13) -0.0020(10) 0.0017(10) -0.0007(11)
C16 0.0361(13) 0.0359(12) 0.0315(14) 0.0000(10) 0.0022(11) 0.0006(11)
O3 0.0414(10) 0.0532(11) 0.0443(12) 0.0087(8) -0.0011(9) -0.0117(9)
C17 0.0493(16) 0.0426(14) 0.0335(15) -0.0026(12) -0.0002(13) -0.0071(12)
C18 0.0523(18) 0.0531(15) 0.0355(16) -0.0089(13) -0.0113(13) -0.0088(13)
C19 0.0336(13) 0.0476(14) 0.0406(16) 0.0000(11) -0.0062(12) 0.0008(13)
C20 0.0352(13) 0.0354(12) 0.0326(13) -0.0021(10) 0.0009(11) -0.0006(11)
O4 0.0292(8) 0.0507(10) 0.0472(11) 0.0045(7) -0.0037(8) -0.0137(9)
C21 0.0328(13) 0.0661(18) 0.066(2) 0.0101(12) -0.0014(15) -0.0152(17)

loop_
_atom_type_symbol
_atom_type_description
_atom_type_scat_dispersion_real
_atom_type_scat_dispersion_imag
_atom_type_scat_source
C C 0.0033 0.0016 'International Tables Vol C Tables 4.2.6.8 and 6.1.1.4'
H H 0.0000 0.0000 'International Tables Vol C Tables 4.2.6.8 and 6.1.1.4'
O O 0.0106 0.0060 'International Tables Vol C Tables 4.2.6.8 and 6.1.1.4'

loop_
_geom_angle_atom_site_label_1
_geom_angle_atom_site_label_2
_geom_angle_atom_site_label_3
_geom_angle_site_symmetry_1
_geom_angle
O1 C1 C2 1 118.2(2)
O1 C1 C2 . 118.2(2)
O1 C1 C15 1 118.7(2)
O1 C1 C15 . 118.7(2)
C2 C1 C15 . 123.1(2)
C3 C2 C1 . 119.2(2)
C3 C2 H2 . 120.4
C1 C2 H2 . 120.4
C2 C3 C4 . 130.8(2)
C2 C3 H3 . 114.6
C4 C3 H3 . 114.6
C5 C4 C13 . 117.8(2)
C5 C4 C3 . 123.2(2)
C13 C4 C3 . 119.05(19)
O2 C5 C4 . 117.2(2)
O2 C5 C6 . 121.4(2)
C4 C5 C6 . 121.4(2)
C7 C6 C5 . 120.7(2)
C7 C6 H6 . 119.6
C5 C6 H6 . 119.6
C6 C7 C8 . 120.9(2)
C6 C7 H7 . 119.5
C8 C7 H7 . 119.5
C7 C8 C13 . 119.2(2)
C7 C8 C9 . 120.8(2)
C13 C8 C9 . 119.9(2)
C10 C9 C8 . 121.2(2)
C10 C9 H9 . 119.4
C8 C9 H9 . 119.4
C9 C10 C11 . 119.1(2)
C9 C10 H10 . 120.4
C11 C10 H10 . 120.4
C12 C11 C10 . 121.3(2)
C12 C11 H11 . 119.3
C10 C11 H11 . 119.3
C11 C12 C13 . 121.4(2)
C11 C12 H12 . 119.3
C13 C12 H12 . 119.3
C8 C13 C12 . 116.9(2)
C8 C13 C4 . 119.9(2)
C12 C13 C4 . 123.1(2)
C5 O2 C14 . 118.36(19)
O2 C14 H14A . 109.5
O2 C14 H14B . 109.5
H14A C14 H14B . 109.5
O2 C14 H14C . 109.5
H14A C14 H14C . 109.5
H14B C14 H14C . 109.5
C16 C15 C20 . 116.4(2)
C16 C15 C1 . 118.6(2)
C20 C15 C1 . 125.0(2)
O3 C16 C17 . 117.0(2)
O3 C16 C15 . 121.6(2)
C17 C16 C15 . 121.4(2)
C16 O3 H3A . 109.5
C18 C17 C16 . 119.8(2)
C18 C17 H17 . 120.1
C16 C17 H17 . 120.1
C17 C18 C19 . 121.5(2)
C17 C18 H18 . 119.3
C19 C18 H18 . 119.3
C20 C19 C18 . 119.6(2)
C20 C19 H19 . 120.2
C18 C19 H19 . 120.2
O4 C20 C19 . 122.0(2)
O4 C20 C15 . 116.7(2)
C19 C20 C15 . 121.3(2)
C20 O4 C21 . 118.59(19)
O4 C21 H21A . 109.5
O4 C21 H21B . 109.5
H21A C21 H21B . 109.5
O4 C21 H21C . 109.5
H21A C21 H21C . 109.5
H21B C21 H21C . 109.5

loop_
_geom_bond_atom_site_label_1
_geom_bond_atom_site_label_2
_geom_bond_site_symmetry_2
_geom_bond_distance
C1 O1 1 1.254(3)
C1 O1 . 1.254(3)
C1 C2 . 1.473(3)
C1 C15 . 1.476(3)
C2 C3 . 1.343(3)
C2 H2 . 0.9500
C3 C4 . 1.461(3)
C3 H3 . 0.9500
C4 C5 . 1.394(3)
C4 C13 . 1.445(3)
C5 O2 . 1.363(3)
C5 C6 . 1.402(3)
C6 C7 . 1.362(3)
C6 H6 . 0.9500
C7 C8 . 1.407(3)
C7 H7 . 0.9500
C8 C13 . 1.416(3)
C8 C9 . 1.423(3)
C9 C10 . 1.359(3)
C9 H9 . 0.9500
C10 C11 . 1.402(4)
C10 H10 . 0.9500
C11 C12 . 1.363(3)
C11 H11 . 0.9500
C12 C13 . 1.425(3)
C12 H12 . 0.9500
O2 C14 . 1.437(3)
C14 H14A . 0.9800
C14 H14B . 0.9800
C14 H14C . 0.9800
C15 C16 . 1.420(3)
C15 C20 . 1.427(3)
C16 O3 . 1.343(3)
C16 C17 . 1.386(3)
O3 H3A . 0.8400
C17 C18 . 1.364(4)
C17 H17 . 0.9500
C18 C19 . 1.386(4)
C18 H18 . 0.9500
C19 C20 . 1.379(3)
C19 H19 . 0.9500
C20 O4 . 1.358(3)
O4 C21 . 1.423(3)
C21 H21A . 0.9800
C21 H21B . 0.9800
C21 H21C . 0.9800

loop_
_geom_hbond_atom_site_label_D
_geom_hbond_atom_site_label_H
_geom_hbond_atom_site_label_A
_geom_hbond_site_symmetry_A
_geom_hbond_distance_DH
_geom_hbond_distance_HA
_geom_hbond_distance_DA
_geom_hbond_angle_DHA
O3 H3A O1 1 0.84 1.72 2.473(2) 147

loop_
_geom_torsion_atom_site_label_1
_geom_torsion_atom_site_label_2
_geom_torsion_atom_site_label_3
_geom_torsion_atom_site_label_4
_geom_torsion_site_symmetry_1
_geom_torsion_site_symmetry_4
_geom_torsion
C2 C1 O1 O1 . 1 0.00(5)
C15 C1 O1 O1 . 1 0.00(6)
O1 C1 C2 C3 1 . -17.6(3)
O1 C1 C2 C3 . . -17.6(3)
C15 C1 C2 C3 . . 162.7(2)
C1 C2 C3 C4 . . -179.2(2)
C2 C3 C4 C5 . . 13.8(4)
C2 C3 C4 C13 . . -168.4(2)
C13 C4 C5 O2 . . -179.4(2)
C3 C4 C5 O2 . . -1.6(3)
C13 C4 C5 C6 . . 0.2(3)
C3 C4 C5 C6 . . 178.0(2)
O2 C5 C6 C7 . . -179.6(2)
C4 C5 C6 C7 . . 0.8(4)
C5 C6 C7 C8 . . -0.9(4)
C6 C7 C8 C13 . . -0.1(3)
C6 C7 C8 C9 . . -178.4(2)
C7 C8 C9 C10 . . 177.8(2)
C13 C8 C9 C10 . . -0.6(3)
C8 C9 C10 C11 . . 0.9(4)
C9 C10 C11 C12 . . 0.3(4)
C10 C11 C12 C13 . . -1.8(4)
C7 C8 C13 C12 . . -179.2(2)
C9 C8 C13 C12 . . -0.9(3)
C7 C8 C13 C4 . . 1.1(3)
C9 C8 C13 C4 . . 179.4(2)
C11 C12 C13 C8 . . 2.0(3)
C11 C12 C13 C4 . . -178.3(2)
C5 C4 C13 C8 . . -1.1(3)
C3 C4 C13 C8 . . -179.0(2)
C5 C4 C13 C12 . . 179.2(2)
C3 C4 C13 C12 . . 1.3(3)
C4 C5 O2 C14 . . 177.6(2)
C6 C5 O2 C14 . . -2.0(3)
O1 C1 C15 C16 1 . -5.9(3)
O1 C1 C15 C16 . . -5.9(3)
C2 C1 C15 C16 . . 173.7(2)
O1 C1 C15 C20 1 . 171.9(2)
O1 C1 C15 C20 . . 171.9(2)
C2 C1 C15 C20 . . -8.4(3)
C20 C15 C16 O3 . . -178.8(2)
C1 C15 C16 O3 . . -0.8(3)
C20 C15 C16 C17 . . 1.8(3)
C1 C15 C16 C17 . . 179.9(2)
O3 C16 C17 C18 . . 179.8(2)
C15 C16 C17 C18 . . -0.8(4)
C16 C17 C18 C19 . . -0.5(4)
C17 C18 C19 C20 . . 0.7(4)
C18 C19 C20 O4 . . -178.9(2)
C18 C19 C20 C15 . . 0.5(4)
C16 C15 C20 O4 . . 177.75(19)
C1 C15 C20 O4 . . -0.1(3)
C16 C15 C20 C19 . . -1.7(3)
C1 C15 C20 C19 . . -179.5(2)
C19 C20 O4 C21 . . 6.2(3)
C15 C20 O4 C21 . . -173.2(2)

_cod_database_fobs_code 1552356
